data_2002749
loop_
_publ_author_name
'Mueller-Buschbaum, Hk'
'Frerichs, D'
'Park, C H'

_publ_section_title
;
Zur Kenntnis der Tief- und Hochtemperaturform eines Oxidarsenates des
Zinks: Zn O Zn3 (As O4)2
;
_journal_name_full
;
Zeitschrift fuer Naturforschung, Teil B. Anorganische Chemie,
Organische Chemie (42,1987-)
;
_journal_page_first 233
_journal_page_last 239
_journal_volume 51
_journal_year 1996
_chemical_formula_structural 'Zn4 (As O4)2 O'
_chemical_formula_sum 'As2 O9 Zn4'
_chemical_name_systematic 'Tetrazink bis(arsenate(V)) oxide - HT'
_space_group_IT_number 14
_symmetry_cell_setting monoclinic
_symmetry_Int_Tables_number 14
_symmetry_space_group_name_Hall '-P 2yn'
_symmetry_space_group_name_H-M 'P 1 21/n 1'
_cell_angle_alpha 90
_cell_angle_beta 91.55(2)
_cell_angle_gamma 90
_cell_formula_units_Z 8
_cell_length_a 9.743(3)
_cell_length_b 8.163(8)
_cell_length_c 17.933(3)
_cell_volume 1425.7
_refine_ls_R_factor_all 0.2855
_cod_database_code 2002749

loop_
_symmetry_equiv_pos_as_xyz
x,y,z
1/2+x,1/2-y,1/2+z
-x,-y,-z
1/2-x,1/2+y,1/2-z

loop_
_atom_site_label
_atom_site_type_symbol
_atom_site_symmetry_multiplicity
_atom_site_Wyckoff_symbol
_atom_site_fract_x
_atom_site_fract_y
_atom_site_fract_z
_atom_site_occupancy
_atom_site_attached_hydrogens
_atom_site_calc_flag
As1 As5+ 4 e 0.98119(3) 0.25824(3) 0.025440(13) 1. 0 d
As2 As5+ 4 e 0.10676(3) 0.74575(3) 0.248120(13) 1. 0 d
As3 As5+ 4 e 0.76539(3) 0.24413(3) 0.233230(12) 1. 0 d
As4 As5+ 4 e 0.64517(3) 0.75152(3) 0.010080(13) 1. 0 d
Zn1 Zn2+ 4 e 0.86932(5) 0.94318(3) 0.11998(2) 1. 0 d
Zn2 Zn2+ 4 e 0.55240(4) 0.08483(4) 0.10951(2) 1. 0 d
Zn3 Zn2+ 4 e 0.20129(4) 0.07094(4) 0.13166(2) 1. 0 d
Zn4 Zn2+ 4 e 0.86776(5) 0.55654(3) 0.11981(2) 1. 0 d
Zn5 Zn2+ 4 e 0.33865(4) 0.76957(4) 0.05503(2) 1. 0 d
Zn6 Zn2+ 4 e 0.20768(5) 0.46184(4) 0.13114(2) 1. 0 d
Zn7 Zn2+ 4 e 0.40522(5) 0.81584(4) 0.20985(2) 1. 0 d
Zn8 Zn2+ 4 e 0.54744(5) 0.51302(4) 0.15132(2) 1. 0 d
O1 O2- 4 e 1.0701(2) 0.2546(2) -0.05357(8) 1. 0 d
O2 O2- 4 e 0.2703(2) 0.7561(2) 0.28700(9) 1. 0 d
O3 O2- 4 e 0.6652(2) 0.2500(2) 0.30853(9) 1. 0 d
O4 O2- 4 e 0.6641(3) 0.5908(2) 0.06855(11) 1. 0 d
O5 O2- 4 e 1.0160(2) 0.4242(2) 0.07867(9) 1. 0 d
O6 O2- 4 e 0.4933(2) 0.2810(2) 0.17810(9) 1. 0 d
O7 O2- 4 e 1.0106(2) 0.0916(2) 0.07848(10) 1. 0 d
O8 O2- 4 e 0.7551(3) 0.4236(2) 0.18696(10) 1. 0 d
O9 O2- 4 e 0.4785(2) 0.7619(2) -0.02066(9) 1. 0 d
O10 O2- 4 e 0.6836(2) 0.9295(2) 0.05442(10) 1. 0 d
O11 O2- 4 e 0.7380(2) 0.7302(2) -0.06583(9) 1. 0 d
O12 O2- 4 e 0.7273(2) 0.0910(2) 0.17411(10) 1. 0 d
O13 O2- 4 e 0.9267(3) 0.2004(2) 0.26613(11) 1. 0 d
O14 O2- 4 e 0.3803(3) -0.0411(2) 0.12278(10) 1. 0 d
O15 O2- 4 e 0.3601(3) 0.6110(2) 0.13519(10) 1. 0 d
O16 O2- 4 e 0.0970(3) -0.1079(2) 0.18390(11) 1. 0 d
O17 O2- 4 e 0.0827(2) 0.5539(2) 0.21568(10) 1. 0 d
O18 O2- 4 e 0.8154(3) 0.2719(3) 0.00863(12) 1. 0 d

loop_
_atom_type_symbol
_atom_type_oxidation_number
As5+ 5.000
Zn2+ 2.000
O2- -2.000
